data_4320211
loop_
_publ_author_name
'Kie-Moon Sung'
'R. H. Holm'

_publ_section_title
;
 Substitution and Oxidation Reactions of Bis(dithiolene)tungsten Complexes
 of Potential Relevance to Enzyme Sites
;
_journal_name_full 'Inorganic Chemistry'
_journal_page_first 4518
_journal_page_last 4525
_journal_paper_doi 10.1021/ic010421x
_journal_volume 40
_journal_year 2001
_chemical_formula_sum 'C27 H47 N O S5 W'
_chemical_formula_weight 745.81
_chemical_name_systematic
;
?
;
_space_group_IT_number 148
_symmetry_cell_setting rhombohedral
_symmetry_space_group_name_Hall '-R 3'
_symmetry_space_group_name_H-M 'R -3 :H'
_atom_sites_solution_hydrogens geom
_atom_sites_solution_primary direct
_atom_sites_solution_secondary difmap
_audit_creation_method SHELXL-97
_cell_angle_alpha 90.00
_cell_angle_beta 90.00
_cell_angle_gamma 120.00
_cell_formula_units_Z 18
_cell_length_a 39.20570(10)
_cell_length_b 39.20570(10)
_cell_length_c 10.46030(10)
_cell_measurement_temperature 213(2)
_cell_volume 13924.29(14)
_computing_cell_refinement 'Bruker SMART'
_computing_data_collection 'Bruker SMART'
_computing_data_reduction 'Bruker SHELXTL'
_computing_molecular_graphics 'Bruker SHELXTL'
_computing_publication_material 'Bruker SHELXTL'
_computing_structure_refinement 'SHELXL-97 (Sheldrick, 1997)'
_computing_structure_solution 'SHELXS-97 (Sheldrick, 1990)'
_diffrn_ambient_temperature 213(2)
_diffrn_measured_fraction_theta_full 0.987
_diffrn_measured_fraction_theta_max 0.987
_diffrn_measurement_device_type 'CCD area detector'
_diffrn_measurement_method 'phi and omega scans'
_diffrn_radiation_monochromator graphite
_diffrn_radiation_source 'fine-focus sealed tube'
_diffrn_radiation_type MoK\a
_diffrn_radiation_wavelength 0.71073
_diffrn_reflns_av_R_equivalents 0.0620
_diffrn_reflns_av_sigmaI/netI 0.0560
_diffrn_reflns_limit_h_max 52
_diffrn_reflns_limit_h_min -42
_diffrn_reflns_limit_k_max 40
_diffrn_reflns_limit_k_min -51
_diffrn_reflns_limit_l_max 10
_diffrn_reflns_limit_l_min -13
_diffrn_reflns_number 31281
_diffrn_reflns_theta_full 28.32
_diffrn_reflns_theta_max 28.32
_diffrn_reflns_theta_min 1.04
_exptl_absorpt_coefficient_mu 4.092
_exptl_absorpt_correction_type SADABS
_exptl_crystal_density_diffrn 1.601
_exptl_crystal_density_method 'not measured'
_exptl_crystal_F_000 6804
_exptl_crystal_size_max 0.1
_exptl_crystal_size_mid 0.1
_exptl_crystal_size_min 0.1
_refine_diff_density_max 2.235
_refine_diff_density_min -0.592
_refine_diff_density_rms 0.143
_refine_ls_extinction_method none
_refine_ls_goodness_of_fit_ref 1.039
_refine_ls_hydrogen_treatment mixed
_refine_ls_matrix_type full
_refine_ls_number_parameters 316
_refine_ls_number_reflns 7617
_refine_ls_number_restraints 0
_refine_ls_restrained_S_all 1.039
_refine_ls_R_factor_all 0.0774
_refine_ls_R_factor_gt 0.0421
_refine_ls_shift/su_max 0.002
_refine_ls_shift/su_mean 0.000
_refine_ls_structure_factor_coef Fsqd
_refine_ls_weighting_details 'calc w=1/[\s^2^(Fo^2^)+(0.0451P)^2^+70.8538P] where P=(Fo^2^+2Fc^2^)/3'
_refine_ls_weighting_scheme calc
_refine_ls_wR_factor_gt 0.0863
_refine_ls_wR_factor_ref 0.1041
_reflns_number_gt 5326
_reflns_number_total 7617
_reflns_threshold_expression >2sigma(I)
_cod_data_source_file ic010421x_2.cif
_cod_data_source_block (Et4N)[W(CO)(2-AdS)(S2C2Me2)2]
_cod_depositor_comments
;
The following automatic conversions were performed:

'_symmetry_cell_setting' value 'Rhombohedral' changed to
'rhombohedral' according to the built-in table from CIF Core
dictionary named 'cif_core.dic' version 2.4.1 from 2010-06-29.

Automatic conversion script
Id: cif_fix_values 1646 2011-03-28 12:23:43Z adriana 
;
_cod_original_sg_symbol_H-M 'R -3'
_cod_database_code 4320211

loop_
_symmetry_equiv_pos_as_xyz
'x, y, z'
'-y, x-y, z'
'-x+y, -x, z'
'x+2/3, y+1/3, z+1/3'
'-y+2/3, x-y+1/3, z+1/3'
'-x+y+2/3, -x+1/3, z+1/3'
'x+1/3, y+2/3, z+2/3'
'-y+1/3, x-y+2/3, z+2/3'
'-x+y+1/3, -x+2/3, z+2/3'
'-x, -y, -z'
'y, -x+y, -z'
'x-y, x, -z'
'-x+2/3, -y+1/3, -z+1/3'
'y+2/3, -x+y+1/3, -z+1/3'
'x-y+2/3, x+1/3, -z+1/3'
'-x+1/3, -y+2/3, -z+2/3'
'y+1/3, -x+y+2/3, -z+2/3'
'x-y+1/3, x+2/3, -z+2/3'

loop_
_atom_site_label
_atom_site_type_symbol
_atom_site_fract_x
_atom_site_fract_y
_atom_site_fract_z
_atom_site_U_iso_or_equiv
_atom_site_adp_type
_atom_site_occupancy
_atom_site_symmetry_multiplicity
_atom_site_calc_flag
_atom_site_refinement_flags
_atom_site_disorder_assembly
_atom_site_disorder_group
W1 W 0.241597(7) 0.050333(7) 0.70642(2) 0.03044(8) Uani 1 1 d . . .
S3 S 0.22202(5) 0.06034(5) 0.91399(14) 0.0402(4) Uani 1 1 d . . .
S5 S 0.17787(4) 0.03674(5) 0.63298(14) 0.0382(3) Uani 1 1 d . . .
S4 S 0.29444(4) 0.11355(5) 0.74757(15) 0.0392(3) Uani 1 1 d . . .
S1 S 0.21877(5) -0.01506(5) 0.77703(16) 0.0428(4) Uani 1 1 d . . .
S2 S 0.28819(5) 0.03688(5) 0.60655(16) 0.0440(4) Uani 1 1 d . . .
O1 O 0.25502(15) 0.08593(15) 0.4285(4) 0.0565(13) Uani 1 1 d . . .
C10 C 0.13783(17) 0.02031(18) 0.7503(6) 0.0383(14) Uani 1 1 d . . .
H10A H 0.1466 0.0403 0.8177 0.046 Uiso 1 1 calc R . .
C7 C 0.29184(18) 0.12723(18) 0.9044(6) 0.0381(14) Uani 1 1 d . . .
C6 C 0.26039(18) 0.10410(17) 0.9767(5) 0.0364(13) Uani 1 1 d . . .
C11 C 0.10144(18) 0.01808(19) 0.6868(6) 0.0406(14) Uani 1 1 d . . .
H11A H 0.1088 0.0432 0.6447 0.049 Uiso 1 1 calc R . .
C2 C 0.24706(19) -0.03358(19) 0.7129(6) 0.0414(14) Uani 1 1 d . . .
C8 C 0.2554(2) 0.1131(2) 1.1125(6) 0.0532(18) Uani 1 1 d . . .
H8A H 0.2778 0.1377 1.1375 0.080 Uiso 1 1 calc R . .
H8B H 0.2532 0.0925 1.1673 0.080 Uiso 1 1 calc R . .
H8C H 0.2319 0.1149 1.1195 0.080 Uiso 1 1 calc R . .
C19 C 0.0583(2) -0.0298(2) 0.8531(6) 0.0536(18) Uani 1 1 d . . .
H19A H 0.0385 -0.0349 0.9188 0.064 Uiso 1 1 calc R . .
C16 C 0.0703(2) 0.0094(2) 0.7874(7) 0.0521(17) Uani 1 1 d . . .
H16A H 0.0474 0.0083 0.7477 0.062 Uiso 1 1 calc R . .
H16B H 0.0805 0.0304 0.8504 0.062 Uiso 1 1 calc R . .
C3 C 0.27661(19) -0.0115(2) 0.6334(6) 0.0423(15) Uani 1 1 d . . .
C14 C 0.1089(2) -0.0516(2) 0.7129(7) 0.0505(17) Uani 1 1 d . . .
H14A H 0.1286 -0.0465 0.6481 0.061 Uiso 1 1 calc R . .
H14B H 0.1017 -0.0767 0.7529 0.061 Uiso 1 1 calc R . .
C1 C 0.25003(18) 0.07276(18) 0.5274(6) 0.0409(14) Uani 1 1 d . . .
C17 C 0.0415(2) -0.0626(2) 0.7559(7) 0.0583(19) Uani 1 1 d . . .
H17A H 0.0180 -0.0646 0.7176 0.070 Uiso 1 1 calc R . .
H17B H 0.0342 -0.0875 0.7973 0.070 Uiso 1 1 calc R . .
C15 C 0.12621(19) -0.01889(19) 0.8138(6) 0.0444(15) Uani 1 1 d . . .
H15A H 0.1493 -0.0179 0.8542 0.053 Uiso 1 1 calc R . .
C12 C 0.08414(19) -0.01508(19) 0.5890(6) 0.0436(15) Uani 1 1 d . . .
H12A H 0.0611 -0.0164 0.5500 0.052 Uiso 1 1 calc R . .
H12B H 0.1033 -0.0097 0.5221 0.052 Uiso 1 1 calc R . .
C9 C 0.3270(2) 0.1656(2) 0.9474(7) 0.0526(18) Uani 1 1 d . . .
H9A H 0.3232 0.1709 1.0342 0.079 Uiso 1 1 calc R . .
H9B H 0.3298 0.1866 0.8934 0.079 Uiso 1 1 calc R . .
H9C H 0.3504 0.1635 0.9418 0.079 Uiso 1 1 calc R . .
C1S C 0.1914(2) -0.0414(2) 0.4127(6) 0.0517(17) Uani 1 1 d . . .
H1SA H 0.2180 -0.0302 0.4459 0.062 Uiso 1 1 calc R . .
H1SB H 0.1813 -0.0245 0.4398 0.062 Uiso 1 1 calc R . .
C18 C 0.0945(2) -0.0273(2) 0.9150(6) 0.0534(18) Uani 1 1 d . . .
H18A H 0.0872 -0.0519 0.9580 0.064 Uiso 1 1 calc R . .
H18B H 0.1049 -0.0065 0.9785 0.064 Uiso 1 1 calc R . .
C13 C 0.0729(2) -0.0539(2) 0.6507(7) 0.0518(17) Uani 1 1 d . . .
H13A H 0.0621 -0.0749 0.5863 0.062 Uiso 1 1 calc R . .
C3S C 0.2173(2) 0.0015(2) 0.2244(8) 0.0596(19) Uani 1 1 d . . .
H3SA H 0.2133 0.0025 0.1332 0.072 Uiso 1 1 calc R . .
H3SB H 0.2073 0.0168 0.2666 0.072 Uiso 1 1 calc R . .
C4 C 0.2361(3) -0.0746(2) 0.7523(8) 0.066(2) Uani 1 1 d . . .
H4A H 0.2533 -0.0820 0.7115 0.099 Uiso 1 1 calc R . .
H4B H 0.2094 -0.0925 0.7272 0.099 Uiso 1 1 calc R . .
H4C H 0.2384 -0.0756 0.8434 0.099 Uiso 1 1 calc R . .
C5 C 0.3037(2) -0.0238(2) 0.5701(8) 0.067(2) Uani 1 1 d . . .
H5A H 0.2949 -0.0508 0.5900 0.100 Uiso 1 1 calc R . .
H5B H 0.3301 -0.0075 0.6011 0.100 Uiso 1 1 calc R . .
H5C H 0.3033 -0.0207 0.4791 0.100 Uiso 1 1 calc R . .
C4S C 0.2609(2) 0.0210(2) 0.2495(8) 0.073(2) Uani 1 1 d . . .
H4SA H 0.2736 0.0476 0.2180 0.109 Uiso 1 1 calc R . .
H4SB H 0.2714 0.0066 0.2067 0.109 Uiso 1 1 calc R . .
H4SC H 0.2654 0.0213 0.3397 0.109 Uiso 1 1 calc R . .
C5S C 0.1525(2) -0.0596(2) 0.2106(7) 0.059(2) Uani 1 1 d . . .
H5SA H 0.1548 -0.0577 0.1183 0.071 Uiso 1 1 calc R . .
H5SB H 0.1384 -0.0874 0.2329 0.071 Uiso 1 1 calc R . .
C7S C 0.2128(2) -0.0640(2) 0.2267(7) 0.0591(19) Uani 1 1 d . . .
H7SA H 0.1957 -0.0914 0.2499 0.071 Uiso 1 1 calc R . .
H7SB H 0.2372 -0.0545 0.2739 0.071 Uiso 1 1 calc R . .
C2S C 0.1668(3) -0.0809(2) 0.4717(7) 0.063(2) Uani 1 1 d . . .
H2SA H 0.1673 -0.0783 0.5631 0.094 Uiso 1 1 calc R . .
H2SB H 0.1771 -0.0977 0.4486 0.094 Uiso 1 1 calc R . .
H2SC H 0.1402 -0.0922 0.4416 0.094 Uiso 1 1 calc R . .
C8S C 0.2219(3) -0.0619(3) 0.0837(7) 0.076(3) Uani 1 1 d . . .
H8SA H 0.2339 -0.0775 0.0654 0.114 Uiso 1 1 calc R . .
H8SB H 0.2396 -0.0350 0.0600 0.114 Uiso 1 1 calc R . .
H8SC H 0.1979 -0.0718 0.0359 0.114 Uiso 1 1 calc R . .
C6S C 0.1290(3) -0.0411(3) 0.2550(10) 0.091(3) Uani 1 1 d . . .
H6SA H 0.1035 -0.0542 0.2152 0.137 Uiso 1 1 calc R . .
H6SB H 0.1425 -0.0137 0.2319 0.137 Uiso 1 1 calc R . .
H6SC H 0.1259 -0.0435 0.3462 0.137 Uiso 1 1 calc R . .
N1S N 0.19347(15) -0.04068(15) 0.2682(5) 0.0393(12) Uani 1 1 d . . .

loop_
_atom_site_aniso_label
_atom_site_aniso_U_11
_atom_site_aniso_U_22
_atom_site_aniso_U_33
_atom_site_aniso_U_23
_atom_site_aniso_U_13
_atom_site_aniso_U_12
W1 0.02926(13) 0.03252(13) 0.02556(12) -0.00199(9) -0.00283(9) 0.01247(10)
S3 0.0405(8) 0.0394(8) 0.0303(7) -0.0026(6) 0.0016(6) 0.0121(7)
S5 0.0331(8) 0.0467(9) 0.0302(7) 0.0027(6) -0.0012(6) 0.0165(7)
S4 0.0349(8) 0.0367(8) 0.0371(8) -0.0026(6) -0.0002(6) 0.0112(7)
S1 0.0439(9) 0.0392(8) 0.0477(9) 0.0042(7) 0.0021(7) 0.0225(7)
S2 0.0367(8) 0.0549(10) 0.0405(8) -0.0038(7) 0.0016(7) 0.0230(8)
O1 0.067(3) 0.060(3) 0.035(3) 0.011(2) 0.005(2) 0.027(3)
C10 0.035(3) 0.045(4) 0.031(3) -0.001(3) -0.002(2) 0.017(3)
C7 0.038(3) 0.036(3) 0.038(3) -0.009(3) -0.011(3) 0.017(3)
C6 0.044(3) 0.037(3) 0.031(3) -0.004(2) -0.006(3) 0.022(3)
C11 0.040(3) 0.041(3) 0.039(3) 0.001(3) -0.002(3) 0.019(3)
C2 0.045(4) 0.044(4) 0.041(3) -0.009(3) -0.010(3) 0.027(3)
C8 0.057(4) 0.050(4) 0.040(4) -0.012(3) -0.002(3) 0.018(4)
C19 0.043(4) 0.069(5) 0.041(4) 0.005(3) 0.010(3) 0.022(4)
C16 0.046(4) 0.066(5) 0.048(4) -0.005(3) 0.000(3) 0.031(4)
C3 0.049(4) 0.055(4) 0.035(3) -0.018(3) -0.015(3) 0.034(3)
C14 0.054(4) 0.043(4) 0.057(4) 0.007(3) 0.009(3) 0.026(3)
C1 0.040(3) 0.035(3) 0.037(3) 0.003(3) 0.003(3) 0.012(3)
C17 0.045(4) 0.051(4) 0.062(5) 0.008(4) 0.003(4) 0.012(3)
C15 0.037(3) 0.050(4) 0.042(4) 0.009(3) -0.001(3) 0.019(3)
C12 0.038(3) 0.052(4) 0.038(3) -0.002(3) -0.006(3) 0.021(3)
C9 0.047(4) 0.047(4) 0.063(5) -0.020(3) -0.013(3) 0.023(3)
C1S 0.060(4) 0.058(4) 0.039(4) -0.012(3) -0.011(3) 0.032(4)
C18 0.056(4) 0.064(5) 0.039(4) 0.011(3) 0.006(3) 0.029(4)
C13 0.054(4) 0.047(4) 0.049(4) -0.007(3) -0.005(3) 0.021(3)
C3S 0.061(5) 0.044(4) 0.068(5) 0.009(4) 0.005(4) 0.021(4)
C4 0.081(6) 0.053(5) 0.077(6) -0.004(4) -0.004(5) 0.045(4)
C5 0.066(5) 0.073(5) 0.075(5) -0.019(4) 0.006(4) 0.044(5)
C4S 0.056(5) 0.060(5) 0.081(6) -0.005(4) 0.010(4) 0.014(4)
C5S 0.055(5) 0.058(5) 0.056(4) -0.003(4) -0.017(4) 0.022(4)
C7S 0.074(5) 0.070(5) 0.049(4) -0.005(4) -0.001(4) 0.047(5)
C2S 0.089(6) 0.068(5) 0.041(4) 0.003(4) -0.001(4) 0.046(5)
C8S 0.102(7) 0.087(6) 0.045(4) -0.010(4) 0.008(4) 0.052(6)
C6S 0.053(5) 0.099(8) 0.127(9) 0.005(6) -0.020(5) 0.042(5)
N1S 0.043(3) 0.039(3) 0.036(3) -0.002(2) -0.007(2) 0.020(2)

loop_
_atom_type_symbol
_atom_type_description
_atom_type_scat_dispersion_real
_atom_type_scat_dispersion_imag
_atom_type_scat_source
C C 0.0033 0.0016 'International Tables Vol C Tables 4.2.6.8 and 6.1.1.4'
H H 0.0000 0.0000 'International Tables Vol C Tables 4.2.6.8 and 6.1.1.4'
N N 0.0061 0.0033 'International Tables Vol C Tables 4.2.6.8 and 6.1.1.4'
O O 0.0106 0.0060 'International Tables Vol C Tables 4.2.6.8 and 6.1.1.4'
S S 0.1246 0.1234 'International Tables Vol C Tables 4.2.6.8 and 6.1.1.4'
W W -0.8490 6.8722 'International Tables Vol C Tables 4.2.6.8 and 6.1.1.4'

loop_
_geom_angle_atom_site_label_1
_geom_angle_atom_site_label_2
_geom_angle_atom_site_label_3
_geom_angle
_geom_angle_site_symmetry_1
_geom_angle_site_symmetry_3
_geom_angle_publ_flag
C1 W1 S4 81.05(18) . . ?
C1 W1 S1 130.47(18) . . ?
S4 W1 S1 137.96(6) . . ?
C1 W1 S2 73.36(19) . . ?
S4 W1 S2 86.82(6) . . ?
S1 W1 S2 79.26(6) . . ?
C1 W1 S3 139.64(19) . . ?
S4 W1 S3 81.18(5) . . ?
S1 W1 S3 85.20(6) . . ?
S2 W1 S3 140.96(6) . . ?
C1 W1 S5 74.14(18) . . ?
S4 W1 S5 124.36(6) . . ?
S1 W1 S5 94.08(6) . . ?
S2 W1 S5 129.62(5) . . ?
S3 W1 S5 86.76(5) . . ?
C6 S3 W1 108.1(2) . . ?
C10 S5 W1 118.38(19) . . ?
C7 S4 W1 110.0(2) . . ?
C2 S1 W1 110.9(2) . . ?
C3 S2 W1 111.1(2) . . ?
C15 C10 C11 109.3(5) . . ?
C15 C10 S5 114.7(4) . . ?
C11 C10 S5 109.7(4) . . ?
C6 C7 C9 125.3(6) . . ?
C6 C7 S4 119.9(5) . . ?
C9 C7 S4 114.9(5) . . ?
C7 C6 C8 124.0(6) . . ?
C7 C6 S3 120.1(4) . . ?
C8 C6 S3 115.9(5) . . ?
C16 C11 C12 108.1(5) . . ?
C16 C11 C10 109.5(5) . . ?
C12 C11 C10 110.1(5) . . ?
C3 C2 C4 124.0(6) . . ?
C3 C2 S1 119.8(5) . . ?
C4 C2 S1 116.2(5) . . ?
C17 C19 C18 109.8(6) . . ?
C17 C19 C16 109.8(6) . . ?
C18 C19 C16 108.7(6) . . ?
C11 C16 C19 110.2(6) . . ?
C2 C3 C5 125.6(7) . . ?
C2 C3 S2 118.6(5) . . ?
C5 C3 S2 115.6(5) . . ?
C13 C14 C15 110.7(6) . . ?
O1 C1 W1 178.8(5) . . ?
C19 C17 C13 109.2(6) . . ?
C10 C15 C14 109.2(5) . . ?
C10 C15 C18 108.6(6) . . ?
C14 C15 C18 108.8(6) . . ?
C13 C12 C11 110.9(5) . . ?
C2S C1S N1S 115.8(6) . . ?
C19 C18 C15 110.5(5) . . ?
C12 C13 C14 109.4(6) . . ?
C12 C13 C17 109.1(6) . . ?
C14 C13 C17 108.7(6) . . ?
C4S C3S N1S 115.3(6) . . ?
C6S C5S N1S 113.3(6) . . ?
N1S C7S C8S 114.8(6) . . ?
C3S N1S C1S 108.8(5) . . ?
C3S N1S C7S 110.7(5) . . ?
C1S N1S C7S 108.2(5) . . ?
C3S N1S C5S 109.9(5) . . ?
C1S N1S C5S 110.8(5) . . ?
C7S N1S C5S 108.5(5) . . ?

loop_
_geom_bond_atom_site_label_1
_geom_bond_atom_site_label_2
_geom_bond_distance
_geom_bond_site_symmetry_2
_geom_bond_publ_flag
W1 C1 2.024(6) . ?
W1 S4 2.3422(15) . ?
W1 S1 2.3718(16) . ?
W1 S2 2.3812(16) . ?
W1 S3 2.3997(15) . ?
W1 S5 2.4052(15) . ?
S3 C6 1.748(6) . ?
S5 C10 1.837(6) . ?
S4 C7 1.744(6) . ?
S1 C2 1.736(6) . ?
S2 C3 1.737(7) . ?
O1 C1 1.129(7) . ?
C10 C15 1.520(9) . ?
C10 C11 1.536(8) . ?
C7 C6 1.340(8) . ?
C7 C9 1.514(8) . ?
C6 C8 1.501(8) . ?
C11 C16 1.517(9) . ?
C11 C12 1.521(9) . ?
C2 C3 1.334(9) . ?
C2 C4 1.499(9) . ?
C19 C17 1.509(10) . ?
C19 C18 1.515(10) . ?
C19 C16 1.528(10) . ?
C3 C5 1.522(9) . ?
C14 C13 1.517(10) . ?
C14 C15 1.534(9) . ?
C17 C13 1.556(10) . ?
C15 C18 1.539(9) . ?
C12 C13 1.502(9) . ?
C1S C2S 1.489(10) . ?
C1S N1S 1.513(8) . ?
C3S C4S 1.505(10) . ?
C3S N1S 1.509(8) . ?
C5S C6S 1.505(12) . ?
C5S N1S 1.516(8) . ?
C7S N1S 1.517(8) . ?
C7S C8S 1.531(10) . ?
